data_4309759
loop_
_publ_author_name
'Li-Hua Bi'
'Ulrich Kortz'
'Michael H. Dickman'
'Bineta Keita'
'Louis Nadjo'

_publ_contact_author_address
; 
International University Bremen
School of Engineering and Science
P.O. Box 750 561
28725 Bremen
Germany
;
_publ_contact_author_email
;
u.kortz@iu-bremen.de
;
_publ_contact_author_fax
;
+49-421-200 3229
;
_publ_contact_author_name
;
Ulrich KORTZ
;
_publ_contact_author_phone
;
+49-421-200 3235
;
_publ_section_title
;
Trilacunary Heteropolytungstates Functionalized by Organometallic
Ruthenium(II), [(RuC6H6)2XW9O34]6- (X = Si, Ge)
;
_journal_name_full 'Inorganic Chemistry'
_journal_page_first 7485
_journal_page_last 7493
_journal_paper_doi 10.1021/ic0508627
_journal_volume 44
_journal_year 2005
_chemical_formula_sum 'C12 H51 Cs2 Ge Na4 O53.5 Ru2 W9'
_chemical_formula_weight 3338.9
_chemical_name_systematic
;
 ?
;
_space_group_IT_number 2
_symmetry_cell_setting triclinic
_symmetry_space_group_name_Hall '-P 1'
_symmetry_space_group_name_H-M 'P -1'
_atom_sites_solution_hydrogens geom
_atom_sites_solution_primary direct
_atom_sites_solution_secondary difmap
_audit_creation_method SHELXL-97
_cell_angle_alpha 95.982(5)
_cell_angle_beta 95.414(6)
_cell_angle_gamma 98.142(5)
_cell_formula_units_Z 2
_cell_length_a 11.930(4)
_cell_length_b 13.353(4)
_cell_length_c 19.586(6)
_cell_measurement_reflns_used 852
_cell_measurement_temperature 153(2)
_cell_measurement_theta_max 21.03
_cell_measurement_theta_min 2.39
_cell_volume 3052.9(17)
_computing_cell_refinement 'Bruker SMART'
_computing_data_collection 'Bruker SMART'
_computing_data_reduction 'Bruker SHELXTL'
_computing_molecular_graphics 'Bruker SHELXTL'
_computing_publication_material 'Bruker SHELXTL'
_computing_structure_refinement 'SHELXL-97 (Sheldrick, 1997)'
_computing_structure_solution 'SHELXS-97 (Sheldrick, 1990)'
_diffrn_ambient_temperature 153(2)
_diffrn_measured_fraction_theta_full 0.896
_diffrn_measured_fraction_theta_max 0.896
_diffrn_measurement_device_type 'CCD area detector'
_diffrn_measurement_method 'phi and omega scans'
_diffrn_radiation_monochromator graphite
_diffrn_radiation_source 'fine-focus sealed tube'
_diffrn_radiation_type MoK\a
_diffrn_radiation_wavelength 0.71073
_diffrn_reflns_av_R_equivalents 0.0710
_diffrn_reflns_av_sigmaI/netI 0.2913
_diffrn_reflns_limit_h_max 15
_diffrn_reflns_limit_h_min -14
_diffrn_reflns_limit_k_max 16
_diffrn_reflns_limit_k_min -17
_diffrn_reflns_limit_l_max 24
_diffrn_reflns_limit_l_min -23
_diffrn_reflns_number 20425
_diffrn_reflns_theta_full 28.06
_diffrn_reflns_theta_max 28.06
_diffrn_reflns_theta_min 1.77
_diffrn_standards_decay_% 0
_exptl_absorpt_coefficient_mu 18.855
_exptl_absorpt_correction_T_max 0.2624
_exptl_absorpt_correction_T_min 0.1598
_exptl_absorpt_correction_type multi-scan
_exptl_absorpt_process_details SADABS
_exptl_crystal_colour yellow
_exptl_crystal_density_diffrn 3.504
_exptl_crystal_density_method 'not measured'
_exptl_crystal_description plate
_exptl_crystal_F_000 2838
_exptl_crystal_size_max 0.08
_exptl_crystal_size_mid 0.07
_exptl_crystal_size_min 0.02
_refine_diff_density_max 3.280
_refine_diff_density_min -2.652
_refine_diff_density_rms 0.459
_refine_ls_extinction_method none
_refine_ls_goodness_of_fit_ref 1.011
_refine_ls_hydrogen_treatment riding
_refine_ls_matrix_type full
_refine_ls_number_parameters 417
_refine_ls_number_reflns 13279
_refine_ls_number_restraints 0
_refine_ls_restrained_S_all 1.011
_refine_ls_R_factor_all 0.1375
_refine_ls_R_factor_gt 0.0612
_refine_ls_shift/su_max 0.001
_refine_ls_shift/su_mean 0.000
_refine_ls_structure_factor_coef Fsqd
_refine_ls_weighting_details
; calc
 [0.00000+1.00000exp(4.10(sin\q/\l)^2^)]/
   [\s^2^(Fo^2^)+0.0000+0.0001*P+(0.0001P)^2^+0.0000sin\q/\l]
 where P = 0.33333Fo^2^ + 0.66667Fc^2^
;
_refine_ls_weighting_scheme calc
_refine_ls_wR_factor_gt 0.1117
_refine_ls_wR_factor_ref 0.1466
_reflns_number_gt 5220
_reflns_number_total 13279
_reflns_threshold_expression >2sigma(I)
_cod_data_source_file ic0508627si20050727_052545_1.cif
_cod_data_source_block lbh
_cod_depositor_comments
;
The following automatic conversions were performed:
'_symmetry_cell_setting' value 'Triclinic' changed to 'triclinic'
according to '/home/saulius/struct/CIF-dictionaries/cif_core.dic'
dictionary named 'cif_core.dic' version 2.4.1 from 2010-06-29.

Automatic conversion script
Id: cif_fix_enum 1527 2010-12-29 10:47:43Z saulius 
;
_cod_original_cell_volume 3052.9(16)
_cod_original_formula_sum 'C12 Cs2 Ge H51 Na4 O53.5 Ru2 W9'
_cod_database_code 4309759

loop_
_symmetry_equiv_pos_as_xyz
'x, y, z'
'-x, -y, -z'

loop_
_atom_site_label
_atom_site_type_symbol
_atom_site_fract_x
_atom_site_fract_y
_atom_site_fract_z
_atom_site_U_iso_or_equiv
_atom_site_adp_type
_atom_site_occupancy
_atom_site_symmetry_multiplicity
_atom_site_calc_flag
_atom_site_refinement_flags
_atom_site_disorder_assembly
_atom_site_disorder_group
W1 W 0.22528(9) 0.91806(7) 0.27701(6) 0.0172(2) Uani 1 1 d . . .
W2 W 0.17407(9) 0.65109(8) 0.25335(6) 0.0167(2) Uani 1 1 d . . .
W3 W 0.37865(9) 0.77778(8) 0.38039(6) 0.0176(2) Uani 1 1 d . . .
W4 W 0.27125(9) 0.91069(8) 0.09178(6) 0.0179(2) Uani 1 1 d . . .
W5 W 0.22190(9) 0.65696(8) 0.06985(6) 0.0182(2) Uani 1 1 d . . .
W6 W 0.39995(9) 0.50920(8) 0.17850(6) 0.0200(2) Uani 1 1 d . . .
W7 W 0.59283(9) 0.62913(8) 0.30245(6) 0.0217(3) Uani 1 1 d . . .
W8 W 0.65132(9) 0.91712(8) 0.32745(6) 0.0201(2) Uani 1 1 d . . .
W9 W 0.50650(9) 1.04641(7) 0.22630(6) 0.0196(2) Uani 1 1 d . . .
Ru1 Ru 0.46818(18) 0.78072(15) 0.03929(12) 0.0186(5) Uani 1 1 d . . .
Ru2 Ru 0.10795(18) 0.78822(16) 0.38124(12) 0.0201(5) Uani 1 1 d . . .
Ge1 Ge 0.4318(2) 0.77875(19) 0.20935(15) 0.0150(6) Uani 1 1 d . . .
Cs1 Cs 0.4229(3) 1.0603(3) 0.4575(2) 0.0356(9) Uani 0.50 1 d P . .
Cs2 Cs 0.2133(3) 1.17240(19) 0.18676(18) 0.0455(8) Uani 0.75 1 d P . .
Cs3 Cs 0.4797(7) 0.5992(6) 0.5163(5) 0.041(2) Uani 0.25 1 d P . .
Na1 Na 0.7993(9) 0.3409(8) 0.3487(6) 0.029(3) Uiso 1 1 d . . .
Na2 Na 0.0000(12) 0.7760(10) 0.1431(8) 0.055(4) Uiso 1 1 d . . .
Na3 Na 0.2041(10) 0.6560(8) -0.1819(7) 0.034(3) Uiso 1 1 d . . .
Na4 Na 0.0000 1.0000 0.0000 0.064(6) Uiso 1 2 d S . .
O1GE O 0.3701(12) 0.7823(10) 0.1266(8) 0.009(3) Uiso 1 1 d . . .
O2GE O 0.4871(14) 0.6651(11) 0.2125(9) 0.016(4) Uiso 1 1 d . . .
O3GE O 0.5302(13) 0.8879(11) 0.2311(9) 0.014(4) Uiso 1 1 d . . .
O4GE O 0.3237(14) 0.7753(12) 0.2635(9) 0.019(4) Uiso 1 1 d . . .
O12R O 0.1091(14) 0.7888(11) 0.2726(9) 0.016(4) Uiso 1 1 d . . .
O13R O 0.2631(14) 0.8816(12) 0.3699(9) 0.019(4) Uiso 1 1 d . . .
O14 O 0.2010(13) 0.8994(11) 0.1812(9) 0.013(3) Uiso 1 1 d . . .
O19 O 0.3639(14) 0.9931(11) 0.2809(9) 0.015(4) Uiso 1 1 d . . .
O1T O 0.1346(15) 1.0079(12) 0.2963(10) 0.022(4) Uiso 1 1 d . . .
O23R O 0.2235(14) 0.6863(11) 0.3567(9) 0.015(4) Uiso 1 1 d . . .
O25 O 0.1564(14) 0.6717(12) 0.1623(9) 0.018(4) Uiso 1 1 d . . .
O26 O 0.2751(14) 0.5694(11) 0.2438(9) 0.016(4) Uiso 1 1 d . . .
O2T O 0.0487(16) 0.5678(14) 0.2610(11) 0.032(5) Uiso 1 1 d . . .
O37 O 0.4488(14) 0.6738(12) 0.3553(10) 0.022(4) Uiso 1 1 d . . .
O38 O 0.4913(13) 0.8763(11) 0.3720(9) 0.014(4) Uiso 1 1 d . . .
O3T O 0.3820(15) 0.7805(12) 0.4684(10) 0.024(4) Uiso 1 1 d . . .
O45 O 0.1687(14) 0.7879(12) 0.0624(9) 0.020(4) Uiso 1 1 d . . .
O49 O 0.3936(16) 0.9971(13) 0.1495(11) 0.029(5) Uiso 1 1 d . . .
O4A O 0.1935(15) 0.9964(12) 0.0599(10) 0.023(4) Uiso 1 1 d . . .
O4R1 O 0.3623(14) 0.8870(12) 0.0212(9) 0.018(4) Uiso 1 1 d . . .
O56 O 0.3097(14) 0.5680(12) 0.1145(9) 0.018(4) Uiso 1 1 d . . .
O5A O 0.1073(16) 0.5735(14) 0.0231(11) 0.033(5) Uiso 1 1 d . . .
O5R1 O 0.3184(15) 0.6796(12) 0.0028(10) 0.022(4) Uiso 1 1 d . . .
O67 O 0.4856(15) 0.5080(12) 0.2673(10) 0.022(4) Uiso 1 1 d . . .
O6A O 0.3227(15) 0.3849(12) 0.1713(10) 0.023(4) Uiso 1 1 d . . .
O6B O 0.5048(17) 0.4912(14) 0.1252(11) 0.033(5) Uiso 1 1 d . . .
O78 O 0.6405(14) 0.7717(12) 0.3179(9) 0.019(4) Uiso 1 1 d . . .
O7A O 0.6459(16) 0.5936(13) 0.3811(10) 0.029(5) Uiso 1 1 d . . .
O7B O 0.6980(16) 0.6040(13) 0.2494(11) 0.030(5) Uiso 1 1 d . . .
O89 O 0.5878(14) 1.0444(12) 0.3128(9) 0.020(4) Uiso 1 1 d . . .
O8A O 0.7181(15) 0.9476(13) 0.4108(10) 0.027(4) Uiso 1 1 d . . .
O8B O 0.7678(16) 0.9354(13) 0.2781(11) 0.032(5) Uiso 1 1 d . . .
O9A O 0.4732(14) 1.1682(12) 0.2442(10) 0.021(4) Uiso 1 1 d . . .
O9B O 0.6205(16) 1.0667(13) 0.1785(11) 0.030(5) Uiso 1 1 d . . .
C1 C 0.618(2) 0.8844(19) 0.0336(14) 0.021(6) Uiso 1 1 d . . .
H1 H 0.6293 0.9567 0.0403 0.026 Uiso 1 1 calc R . .
C2 C 0.582(2) 0.8352(19) -0.0318(15) 0.024(6) Uiso 1 1 d . . .
H2 H 0.5701 0.8727 -0.0698 0.029 Uiso 1 1 calc R . .
C3 C 0.562(2) 0.729(2) -0.0409(16) 0.029(7) Uiso 1 1 d . . .
H3 H 0.5345 0.6948 -0.0855 0.035 Uiso 1 1 calc R . .
C4 C 0.582(2) 0.6729(19) 0.0124(14) 0.022(6) Uiso 1 1 d . . .
H4 H 0.5729 0.6007 0.0038 0.027 Uiso 1 1 calc R . .
C5 C 0.617(2) 0.722(2) 0.0806(16) 0.028(6) Uiso 1 1 d . . .
H5 H 0.6272 0.6845 0.1186 0.034 Uiso 1 1 calc R . .
C6 C 0.638(2) 0.832(2) 0.0900(17) 0.033(7) Uiso 1 1 d . . .
H6 H 0.6641 0.8685 0.1342 0.039 Uiso 1 1 calc R . .
C7 C 0.089(3) 0.843(2) 0.4879(19) 0.044(9) Uiso 1 1 d . . .
H7 H 0.1453 0.8752 0.5240 0.053 Uiso 1 1 calc R . .
C8 C 0.032(2) 0.901(2) 0.4440(16) 0.028(6) Uiso 1 1 d . . .
H8 H 0.0463 0.9737 0.4515 0.034 Uiso 1 1 calc R . .
C9 C -0.047(2) 0.8511(19) 0.3895(15) 0.026(6) Uiso 1 1 d . . .
H9 H -0.0829 0.8893 0.3580 0.031 Uiso 1 1 calc R . .
C10 C -0.073(3) 0.744(2) 0.3812(18) 0.040(8) Uiso 1 1 d . . .
H10 H -0.1270 0.7119 0.3440 0.048 Uiso 1 1 calc R . .
C11 C -0.022(3) 0.684(2) 0.4254(17) 0.034(7) Uiso 1 1 d . . .
H11 H -0.0416 0.6122 0.4206 0.041 Uiso 1 1 calc R . .
C12 C 0.062(2) 0.738(2) 0.4780(16) 0.028(7) Uiso 1 1 d . . .
H12 H 0.1018 0.6993 0.5077 0.034 Uiso 1 1 calc R . .
O1W O 0.2729(15) 0.5337(12) -0.1089(10) 0.024(4) Uiso 1 1 d . . .
O2W O 0.1499(15) 0.5313(12) -0.2807(10) 0.022(4) Uiso 1 1 d . . .
O3W O 0.1210(15) 0.3448(12) 0.2574(10) 0.022(4) Uiso 1 1 d . . .
O4W O 0.3699(18) 0.6551(15) -0.2496(12) 0.042(6) Uiso 1 1 d . . .
O5W O 0.2383(17) 0.8088(14) -0.1056(11) 0.037(5) Uiso 1 1 d . . .
O6W O 0.942(2) 0.0471(17) 0.2304(13) 0.056(7) Uiso 1 1 d . . .
O7W O -0.155(2) 0.7675(18) 0.2041(14) 0.063(7) Uiso 1 1 d . . .
O8W O 0.753(2) 0.4560(18) 0.4402(14) 0.062(7) Uiso 1 1 d . . .
O9W O 0.427(3) 1.203(2) 0.3948(19) 0.022(8) Uiso 0.50 1 d P . .
O10W O 0.1817(19) 0.5105(16) 0.4207(13) 0.052(6) Uiso 1 1 d . . .
O11W O 0.8204(16) 0.2109(13) 0.2587(11) 0.030(5) Uiso 1 1 d . . .
O12W O -0.0956(14) 0.5976(11) 0.0930(9) 0.018(4) Uiso 1 1 d . . .
O13W O 0.6960(18) 0.2178(15) 0.4022(12) 0.042(6) Uiso 1 1 d . . .
O14W O 0.144(2) 0.3288(18) 0.0518(15) 0.068(8) Uiso 1 1 d . . .
O15W O -0.123(2) 0.8128(19) 0.5938(15) 0.071(8) Uiso 1 1 d . . .
O17W O 1.0040(16) 0.3481(14) 0.3771(11) 0.031(5) Uiso 1 1 d . . .
O18W O 0.348(3) 0.419(2) 0.3626(17) 0.087(10) Uiso 1 1 d . . .
O19W O 0.7121(19) 0.7637(16) 0.4826(12) 0.047(6) Uiso 1 1 d . . .
O20W O -0.057(3) 0.878(3) 0.059(2) 0.035(10) Uiso 0.50 1 d P . .
O21W O 0.0221(18) 0.6028(15) -0.1416(12) 0.042(6) Uiso 1 1 d . . .
O22W O -0.032(4) 1.117(3) 0.092(2) 0.044(11) Uiso 0.50 1 d P . .

loop_
_atom_site_aniso_label
_atom_site_aniso_U_11
_atom_site_aniso_U_22
_atom_site_aniso_U_33
_atom_site_aniso_U_23
_atom_site_aniso_U_13
_atom_site_aniso_U_12
W1 0.0180(6) 0.0173(5) 0.0181(6) 0.0027(4) 0.0059(5) 0.0058(4)
W2 0.0141(5) 0.0169(5) 0.0195(6) 0.0021(5) 0.0050(4) 0.0013(4)
W3 0.0162(6) 0.0208(5) 0.0167(6) 0.0042(5) 0.0035(4) 0.0035(4)
W4 0.0176(6) 0.0204(5) 0.0175(6) 0.0049(5) 0.0032(4) 0.0063(4)
W5 0.0152(6) 0.0208(5) 0.0182(6) -0.0006(5) 0.0037(4) 0.0022(4)
W6 0.0186(6) 0.0159(5) 0.0266(7) 0.0015(5) 0.0060(5) 0.0049(4)
W7 0.0183(6) 0.0214(5) 0.0272(7) 0.0057(5) 0.0026(5) 0.0072(4)
W8 0.0157(6) 0.0216(5) 0.0224(7) 0.0029(5) 0.0018(5) 0.0009(4)
W9 0.0199(6) 0.0156(5) 0.0238(7) 0.0045(5) 0.0052(5) 0.0007(4)
Ru1 0.0165(11) 0.0219(10) 0.0195(12) 0.0041(9) 0.0070(9) 0.0054(9)
Ru2 0.0163(11) 0.0277(11) 0.0188(12) 0.0053(10) 0.0064(9) 0.0067(9)
Ge1 0.0135(14) 0.0134(12) 0.0192(16) 0.0036(11) 0.0039(11) 0.0035(10)
Cs1 0.036(2) 0.033(2) 0.032(2) -0.0120(18) 0.0030(18) -0.0010(17)
Cs2 0.0471(18) 0.0316(14) 0.060(2) 0.0059(14) 0.0110(16) 0.0101(13)
Cs3 0.029(4) 0.037(4) 0.063(7) 0.028(4) 0.004(4) 0.007(3)

loop_
_atom_type_symbol
_atom_type_description
_atom_type_scat_dispersion_real
_atom_type_scat_dispersion_imag
_atom_type_scat_source
O O 0.0106 0.0060 'International Tables Vol C Tables 4.2.6.8 and 6.1.1.4'
Ge Ge 0.1547 1.8001 'International Tables Vol C Tables 4.2.6.8 and 6.1.1.4'
Cs Cs -0.3680 2.1192 'International Tables Vol C Tables 4.2.6.8 and 6.1.1.4'
Ru Ru -1.2594 0.8363 'International Tables Vol C Tables 4.2.6.8 and 6.1.1.4'
W W -0.8490 6.8722 'International Tables Vol C Tables 4.2.6.8 and 6.1.1.4'
Na Na 0.0362 0.0249 'International Tables Vol C Tables 4.2.6.8 and 6.1.1.4'
C C 0.0033 0.0016 'International Tables Vol C Tables 4.2.6.8 and 6.1.1.4'
H H 0.0000 0.0000 'International Tables Vol C Tables 4.2.6.8 and 6.1.1.4'

loop_
_geom_angle_atom_site_label_1
_geom_angle_atom_site_label_2
_geom_angle_atom_site_label_3
_geom_angle
_geom_angle_site_symmetry_1
_geom_angle_site_symmetry_3
_geom_angle_publ_flag
O1T W1 O19 104.4(7) . . ?
O1T W1 O14 100.9(8) . . ?
O19 W1 O14 94.8(7) . . ?
O1T W1 O13R 99.6(8) . . ?
O19 W1 O13R 90.4(7) . . ?
O14 W1 O13R 156.8(6) . . ?
O1T W1 O12R 98.2(7) . . ?
O19 W1 O12R 156.9(7) . . ?
O14 W1 O12R 85.7(7) . . ?
O13R W1 O12R 80.8(7) . . ?
O1T W1 O4GE 168.5(7) . . ?
O19 W1 O4GE 85.1(6) . . ?
O14 W1 O4GE 84.6(6) . . ?
O13R W1 O4GE 73.4(6) . . ?
O12R W1 O4GE 71.9(6) . . ?
O1T W1 Ru2 87.4(5) . . ?
O19 W1 Ru2 132.7(5) . . ?
O14 W1 Ru2 128.4(5) . . ?
O13R W1 Ru2 42.2(5) . . ?
O12R W1 Ru2 42.7(5) . . ?
O4GE W1 Ru2 81.3(4) . . ?
O1T W1 Na2 89.7(6) . . ?
O19 W1 Na2 138.2(6) . . ?
O14 W1 Na2 43.6(5) . . ?
O13R W1 Na2 126.3(5) . . ?
O12R W1 Na2 45.5(5) . . ?
O4GE W1 Na2 87.4(5) . . ?
Ru2 W1 Na2 86.2(2) . . ?
O1T W1 Cs2 55.3(5) . . ?
O19 W1 Cs2 68.0(5) . . ?
O14 W1 Cs2 64.6(4) . . ?
O13R W1 Cs2 137.6(5) . . ?
O12R W1 Cs2 131.3(5) . . ?
O4GE W1 Cs2 135.9(4) . . ?
Ru2 W1 Cs2 142.55(6) . . ?
Na2 W1 Cs2 90.3(2) . . ?
O1T W1 Cs1 84.4(6) . . ?
O19 W1 Cs1 54.7(6) . . ?
O14 W1 Cs1 149.1(5) . . ?
O13R W1 Cs1 44.1(5) . . ?
O12R W1 Cs1 124.0(5) . . ?
O4GE W1 Cs1 96.0(4) . . ?
Ru2 W1 Cs1 81.93(8) . . ?
Na2 W1 Cs1 167.0(2) . . ?
Cs2 W1 Cs1 95.81(8) . . ?
O26 W2 O2T 103.3(8) . . ?
O26 W2 O25 95.4(7) . . ?
O2T W2 O25 102.4(8) . . ?
O26 W2 O23R 92.5(7) . . ?
O2T W2 O23R 96.4(8) . . ?
O25 W2 O23R 157.3(6) . . ?
O26 W2 O12R 158.5(7) . . ?
O2T W2 O12R 97.5(7) . . ?
O25 W2 O12R 85.7(7) . . ?
O23R W2 O12R 79.4(6) . . ?
O26 W2 O4GE 84.7(7) . . ?
O2T W2 O4GE 167.9(8) . . ?
O25 W2 O4GE 85.6(7) . . ?
O23R W2 O4GE 73.9(6) . . ?
O12R W2 O4GE 73.9(6) . . ?
O26 W2 Ru2 133.7(6) . . ?
O2T W2 Ru2 85.8(7) . . ?
O25 W2 Ru2 127.4(5) . . ?
O23R W2 Ru2 41.3(4) . . ?
O12R W2 Ru2 41.7(5) . . ?
O4GE W2 Ru2 82.1(4) . . ?
O26 W2 Na2 136.8(6) . . ?
O2T W2 Na2 86.3(7) . . ?
O25 W2 Na2 41.7(5) . . ?
O23R W2 Na2 128.7(5) . . ?
O12R W2 Na2 49.7(5) . . ?
O4GE W2 Na2 94.1(5) . . ?
Ru2 W2 Na2 88.4(2) . . ?
O3T W3 O37 104.1(8) . . ?
O3T W3 O38 102.3(8) . . ?
O37 W3 O38 97.2(7) . . ?
O3T W3 O23R 96.1(7) . . ?
O37 W3 O23R 90.4(7) . . ?
O38 W3 O23R 157.6(7) . . ?
O3T W3 O13R 96.1(7) . . ?
O37 W3 O13R 156.9(8) . . ?
O38 W3 O13R 89.2(6) . . ?
O23R W3 O13R 76.3(6) . . ?
O3T W3 O4GE 164.9(7) . . ?
O37 W3 O4GE 85.6(7) . . ?
O38 W3 O4GE 87.6(7) . . ?
O23R W3 O4GE 71.9(6) . . ?
O13R W3 O4GE 72.4(6) . . ?
O3T W3 Cs1 72.8(6) . . ?
O37 W3 Cs1 144.6(6) . . ?
O38 W3 Cs1 51.3(5) . . ?
O23R W3 Cs1 125.0(4) . . ?
O13R W3 Cs1 52.8(5) . . ?
O4GE W3 Cs1 106.0(4) . . ?
O3T W3 Cs3 45.6(6) . . ?
O37 W3 Cs3 58.8(6) . . ?
O38 W3 Cs3 110.4(5) . . ?
O23R W3 Cs3 91.6(5) . . ?
O13R W3 Cs3 138.9(5) . . ?
O4GE W3 Cs3 141.1(4) . . ?
Cs1 W3 Cs3 112.17(16) . . ?
O3T W3 Cs1 45.5(6) . 2_676 ?
O37 W3 Cs1 105.9(6) . 2_676 ?
O38 W3 Cs1 56.9(6) . 2_676 ?
O23R W3 Cs1 140.6(5) . 2_676 ?
O13R W3 Cs1 96.2(5) . 2_676 ?
O4GE W3 Cs1 143.3(4) . 2_676 ?
Cs1 W3 Cs1 46.26(11) . 2_676 ?
Cs3 W3 Cs1 68.57(15) . 2_676 ?
O4A W4 O4R1 101.5(8) . . ?
O4A W4 O45 99.9(8) . . ?
O4R1 W4 O45 92.8(7) . . ?
O4A W4 O49 102.4(8) . . ?
O4R1 W4 O49 92.8(8) . . ?
O45 W4 O49 155.4(8) . . ?
O4A W4 O14 98.2(7) . . ?
O4R1 W4 O14 160.3(6) . . ?
O45 W4 O14 82.7(7) . . ?
O49 W4 O14 84.0(7) . . ?
O4A W4 O1GE 174.6(7) . . ?
O4R1 W4 O1GE 76.0(6) . . ?
O45 W4 O1GE 75.6(6) . . ?
O49 W4 O1GE 82.6(6) . . ?
O14 W4 O1GE 84.3(6) . . ?
O4A W4 Cs2 51.8(6) . . ?
O4R1 W4 Cs2 129.6(5) . . ?
O45 W4 Cs2 129.6(5) . . ?
O49 W4 Cs2 60.9(5) . . ?
O14 W4 Cs2 65.2(4) . . ?
O1GE W4 Cs2 133.4(4) . . ?
O5A W5 O5R1 101.8(8) . . ?
O5A W5 O56 103.5(8) . . ?
O5R1 W5 O56 95.0(7) . . ?
O5A W5 O45 100.6(8) . . ?
O5R1 W5 O45 91.4(7) . . ?
O56 W5 O45 153.2(8) . . ?
O5A W5 O25 98.1(8) . . ?
O5R1 W5 O25 159.9(7) . . ?
O56 W5 O25 83.2(7) . . ?
O45 W5 O25 82.0(7) . . ?
O5A W5 O1GE 174.2(7) . . ?
O5R1 W5 O1GE 76.4(7) . . ?
O56 W5 O1GE 82.2(6) . . ?
O45 W5 O1GE 74.0(6) . . ?
O25 W5 O1GE 83.6(6) . . ?
O5A W5 Na2 83.7(7) . . ?
O5R1 W5 Na2 137.4(5) . . ?
O56 W5 Na2 125.1(6) . . ?
O45 W5 Na2 46.5(5) . . ?
O25 W5 Na2 42.2(5) . . ?
O1GE W5 Na2 94.0(4) . . ?
O6B W6 O6A 101.4(8) . . ?
O6B W6 O56 95.4(8) . . ?
O6A W6 O56 100.7(8) . . ?
O6B W6 O67 99.6(9) . . ?
O6A W6 O67 97.7(8) . . ?
O56 W6 O67 153.4(7) . . ?
O6B W6 O2GE 89.4(7) . . ?
O6A W6 O2GE 166.7(7) . . ?
O56 W6 O2GE 86.0(6) . . ?
O67 W6 O2GE 72.5(6) . . ?
O6B W6 O26 167.0(7) . . ?
O6A W6 O26 90.9(7) . . ?
O56 W6 O26 78.0(7) . . ?
O67 W6 O26 82.7(7) . . ?
O2GE W6 O26 79.1(6) . . ?
O7A W7 O7B 102.3(9) . . ?
O7A W7 O78 100.5(8) . . ?
O7B W7 O78 95.5(8) . . ?
O7A W7 O67 100.1(8) . . ?
O7B W7 O67 96.2(8) . . ?
O78 W7 O67 153.6(7) . . ?
O7A W7 O2GE 166.6(7) . . ?
O7B W7 O2GE 89.8(8) . . ?
O78 W7 O2GE 84.1(7) . . ?
O67 W7 O2GE 72.4(6) . . ?
O7A W7 O37 87.1(8) . . ?
O7B W7 O37 170.5(8) . . ?
O78 W7 O37 80.9(7) . . ?
O67 W7 O37 83.7(7) . . ?
O2GE W7 O37 81.2(6) . . ?
O8A W8 O8B 101.7(9) . . ?
O8A W8 O78 100.4(8) . . ?
O8B W8 O78 94.5(8) . . ?
O8A W8 O89 101.2(8) . . ?
O8B W8 O89 98.5(7) . . ?
O78 W8 O89 151.9(7) . . ?
O8A W8 O38 87.9(7) . . ?
O8B W8 O38 169.6(8) . . ?
O78 W8 O38 79.7(6) . . ?
O89 W8 O38 83.3(6) . . ?
O8A W8 O3GE 166.7(7) . . ?
O8B W8 O3GE 90.4(8) . . ?
O78 W8 O3GE 83.9(7) . . ?
O89 W8 O3GE 71.3(7) . . ?
O38 W8 O3GE 80.4(6) . . ?
O8A W8 Cs1 38.7(6) . 2_676 ?
O8B W8 Cs1 140.4(7) . 2_676 ?
O78 W8 Cs1 94.1(5) . 2_676 ?
O89 W8 Cs1 91.6(5) . 2_676 ?
O38 W8 Cs1 49.3(5) . 2_676 ?
O3GE W8 Cs1 128.9(4) . 2_676 ?
O8A W8 Cs1 70.8(6) . . ?
O8B W8 Cs1 146.9(6) . . ?
O78 W8 Cs1 118.4(5) . . ?
O89 W8 Cs1 53.9(5) . . ?
O38 W8 Cs1 40.5(4) . . ?
O3GE W8 Cs1 96.1(4) . . ?
Cs1 W8 Cs1 41.30(11) 2_676 . ?
O9B W9 O9A 102.6(8) . . ?
O9B W9 O89 98.7(8) . . ?
O9A W9 O89 95.6(8) . . ?
O9B W9 O49 96.4(9) . . ?
O9A W9 O49 99.0(8) . . ?
O89 W9 O49 156.1(7) . . ?
O9B W9 O19 170.0(7) . . ?
O9A W9 O19 87.2(7) . . ?
O89 W9 O19 81.9(7) . . ?
O49 W9 O19 80.1(7) . . ?
O9B W9 O3GE 91.2(7) . . ?
O9A W9 O3GE 164.2(7) . . ?
O89 W9 O3GE 74.4(7) . . ?
O49 W9 O3GE 87.0(7) . . ?
O19 W9 O3GE 79.4(6) . . ?
O9B W9 Cs2 122.0(6) . . ?
O9A W9 Cs2 46.9(6) . . ?
O89 W9 Cs2 127.0(5) . . ?
O49 W9 Cs2 56.4(5) . . ?
O19 W9 Cs2 63.8(4) . . ?
O3GE W9 Cs2 130.6(4) . . ?
O4R1 Ru1 O5R1 81.7(6) . . ?
O4R1 Ru1 C1 93.2(8) . . ?
O5R1 Ru1 C1 157.3(9) . . ?
O4R1 Ru1 C3 119.0(9) . . ?
O5R1 Ru1 C3 94.8(9) . . ?
C1 Ru1 C3 68.2(10) . . ?
O4R1 Ru1 C2 92.8(8) . . ?
O5R1 Ru1 C2 120.0(9) . . ?
C1 Ru1 C2 37.8(10) . . ?
C3 Ru1 C2 38.0(9) . . ?
O4R1 Ru1 C6 118.9(9) . . ?
O5R1 Ru1 C6 158.4(8) . . ?
C1 Ru1 C6 37.8(10) . . ?
C3 Ru1 C6 81.2(12) . . ?
C2 Ru1 C6 68.7(11) . . ?
O4R1 Ru1 O1GE 76.4(6) . . ?
O5R1 Ru1 O1GE 76.3(6) . . ?
C1 Ru1 O1GE 124.2(9) . . ?
C3 Ru1 O1GE 161.5(8) . . ?
C2 Ru1 O1GE 159.3(8) . . ?
C6 Ru1 O1GE 101.0(9) . . ?
O4R1 Ru1 C5 157.6(9) . . ?
O5R1 Ru1 C5 119.8(8) . . ?
C1 Ru1 C5 69.4(10) . . ?
C3 Ru1 C5 68.7(11) . . ?
C2 Ru1 C5 82.1(10) . . ?
C6 Ru1 C5 39.0(9) . . ?
O1GE Ru1 C5 101.2(9) . . ?
O4R1 Ru1 C4 155.8(9) . . ?
O5R1 Ru1 C4 95.0(8) . . ?
C1 Ru1 C4 80.6(9) . . ?
C3 Ru1 C4 37.1(9) . . ?
C2 Ru1 C4 68.0(9) . . ?
C6 Ru1 C4 69.0(11) . . ?
O1GE Ru1 C4 126.4(8) . . ?
C5 Ru1 C4 38.3(10) . . ?
O23R Ru2 O13R 74.3(6) . . ?
O23R Ru2 O12R 77.1(6) . . ?
O13R Ru2 O12R 75.3(6) . . ?
O23R Ru2 C9 161.7(9) . . ?
O13R Ru2 C9 121.3(8) . . ?
O12R Ru2 C9 96.9(9) . . ?
O23R Ru2 C10 124.8(9) . . ?
O13R Ru2 C10 158.2(9) . . ?
O12R Ru2 C10 97.4(10) . . ?
C9 Ru2 C10 38.1(10) . . ?
O23R Ru2 C12 99.4(8) . . ?
O13R Ru2 C12 124.4(9) . . ?
O12R Ru2 C12 158.8(9) . . ?
C9 Ru2 C12 79.9(10) . . ?
C10 Ru2 C12 67.1(12) . . ?
O23R Ru2 C7 121.8(10) . . ?
O13R Ru2 C7 99.3(10) . . ?
O12R Ru2 C7 158.7(9) . . ?
C9 Ru2 C7 68.0(12) . . ?
C10 Ru2 C7 80.0(13) . . ?
C12 Ru2 C7 37.1(10) . . ?
O23R Ru2 C8 157.9(9) . . ?
O13R Ru2 C8 98.2(8) . . ?
O12R Ru2 C8 121.8(9) . . ?
C9 Ru2 C8 37.5(10) . . ?
C10 Ru2 C8 67.8(11) . . ?
C12 Ru2 C8 67.2(10) . . ?
C7 Ru2 C8 37.7(11) . . ?
O23R Ru2 C11 99.9(9) . . ?
O13R Ru2 C11 161.1(10) . . ?
O12R Ru2 C11 121.6(10) . . ?
C9 Ru2 C11 68.3(10) . . ?
C10 Ru2 C11 37.2(10) . . ?
C12 Ru2 C11 37.7(10) . . ?
C7 Ru2 C11 68.0(12) . . ?
C8 Ru2 C11 80.4(10) . . ?
O23R Ru2 W1 84.7(4) . . ?
O13R Ru2 W1 38.3(5) . . ?
O12R Ru2 W1 40.6(4) . . ?
C9 Ru2 W1 102.1(7) . . ?
C10 Ru2 W1 125.8(9) . . ?
C12 Ru2 W1 160.6(8) . . ?
C7 Ru2 W1 125.5(8) . . ?
C8 Ru2 W1 102.5(7) . . ?
C11 Ru2 W1 160.5(8) . . ?
O23R Ru2 W2 39.4(5) . . ?
O13R Ru2 W2 83.1(5) . . ?
O12R Ru2 W2 41.2(4) . . ?
C9 Ru2 W2 127.7(8) . . ?
C10 Ru2 W2 105.1(9) . . ?
C12 Ru2 W2 126.5(7) . . ?
C7 Ru2 W2 159.9(8) . . ?
C8 Ru2 W2 162.2(8) . . ?
C11 Ru2 W2 104.0(8) . . ?
W1 Ru2 W2 67.69(5) . . ?
O1GE Ge1 O3GE 107.4(7) . . ?
O1GE Ge1 O2GE 108.9(8) . . ?
O3GE Ge1 O2GE 115.0(7) . . ?
O1GE Ge1 O4GE 107.5(8) . . ?
O3GE Ge1 O4GE 111.1(8) . . ?
O2GE Ge1 O4GE 106.8(7) . . ?
O9W Cs1 O3T 74.1(9) . 2_676 ?
O9W Cs1 O38 111.5(9) . . ?
O3T Cs1 O38 116.4(5) 2_676 . ?
O9W Cs1 O13R 107.4(10) . . ?
O3T Cs1 O13R 168.9(5) 2_676 . ?
O38 Cs1 O13R 52.6(4) . . ?
O9W Cs1 Cs1 142.8(9) . 2_676 ?
O3T Cs1 Cs1 74.6(4) 2_676 2_676 ?
O38 Cs1 Cs1 66.4(3) . 2_676 ?
O13R Cs1 Cs1 99.7(3) . 2_676 ?
O9W Cs1 O8A 119.3(9) . 2_676 ?
O3T Cs1 O8A 94.4(5) 2_676 2_676 ?
O38 Cs1 O8A 126.1(4) . 2_676 ?
O13R Cs1 O8A 94.3(5) . 2_676 ?
Cs1 Cs1 O8A 82.6(4) 2_676 2_676 ?
O9W Cs1 O19W 64.7(9) . 2_676 ?
O3T Cs1 O19W 78.2(5) 2_676 2_676 ?
O38 Cs1 O19W 164.0(6) . 2_676 ?
O13R Cs1 O19W 112.5(5) . 2_676 ?
Cs1 Cs1 O19W 126.7(5) 2_676 2_676 ?
O8A Cs1 O19W 54.6(5) 2_676 2_676 ?
O9W Cs1 O38 113.3(9) . 2_676 ?
O3T Cs1 O38 49.7(4) 2_676 2_676 ?
O38 Cs1 O38 123.0(3) . 2_676 ?
O13R Cs1 O38 135.0(4) . 2_676 ?
Cs1 Cs1 O38 56.6(3) 2_676 2_676 ?
O8A Cs1 O38 49.1(4) 2_676 2_676 ?
O19W Cs1 O38 70.8(5) 2_676 2_676 ?
O9W Cs1 O19 67.0(9) . . ?
O3T Cs1 O19 126.5(4) 2_676 . ?
O38 Cs1 O19 53.1(4) . . ?
O13R Cs1 O19 47.7(4) . . ?
Cs1 Cs1 O19 119.3(3) 2_676 . ?
O8A Cs1 O19 136.3(5) 2_676 . ?
O19W Cs1 O19 113.8(5) 2_676 . ?
O38 Cs1 O19 174.1(4) 2_676 . ?
O9W Cs1 O89 66.4(9) . . ?
O3T Cs1 O89 87.4(5) 2_676 . ?
O38 Cs1 O89 48.5(4) . . ?
O13R Cs1 O89 83.3(4) . . ?
Cs1 Cs1 O89 92.6(3) 2_676 . ?
O8A Cs1 O89 174.3(4) 2_676 . ?
O19W Cs1 O89 131.1(5) 2_676 . ?
O38 Cs1 O89 130.1(4) 2_676 . ?
O19 Cs1 O89 44.1(4) . . ?
O9W Cs1 O3T 152.3(9) . . ?
O3T Cs1 O3T 126.9(3) 2_676 . ?
O38 Cs1 O3T 45.9(4) . . ?
O13R Cs1 O3T 48.3(4) . . ?
Cs1 Cs1 O3T 52.3(3) 2_676 . ?
O8A Cs1 O3T 80.3(4) 2_676 . ?
O19W Cs1 O3T 131.5(5) 2_676 . ?
O38 Cs1 O3T 94.3(4) 2_676 . ?
O19 Cs1 O3T 85.3(4) . . ?
O89 Cs1 O3T 94.3(4) . . ?
O9W Cs1 W3 126.5(9) . . ?
O3T Cs1 W3 137.7(3) 2_676 . ?
O38 Cs1 W3 26.7(3) . . ?
O13R Cs1 W3 32.9(3) . . ?
Cs1 Cs1 W3 69.40(13) 2_676 . ?
O8A Cs1 W3 102.3(3) 2_676 . ?
O19W Cs1 W3 142.2(4) 2_676 . ?
O38 Cs1 W3 119.4(3) 2_676 . ?
O19 Cs1 W3 59.6(2) . . ?
O89 Cs1 W3 73.0(3) . . ?
O3T Cs1 W3 26.1(3) . . ?
O3W Cs2 O6A 62.2(5) 1_565 1_565 ?
O3W Cs2 O4A 149.4(5) 1_565 . ?
O6A Cs2 O4A 119.4(5) 1_565 . ?
O3W Cs2 O9A 112.0(5) 1_565 . ?
O6A Cs2 O9A 78.5(4) 1_565 . ?
O4A Cs2 O9A 97.6(5) . . ?
O3W Cs2 O22W 86.9(8) 1_565 . ?
O6A Cs2 O22W 110.1(8) 1_565 . ?
O4A Cs2 O22W 63.4(8) . . ?
O9A Cs2 O22W 161.0(8) . . ?
O3W Cs2 O1T 95.5(4) 1_565 . ?
O6A Cs2 O1T 146.1(5) 1_565 . ?
O4A Cs2 O1T 92.9(4) . . ?
O9A Cs2 O1T 88.3(4) . . ?
O22W Cs2 O1T 92.4(8) . . ?
O3W Cs2 O49 160.6(5) 1_565 . ?
O6A Cs2 O49 111.1(4) 1_565 . ?
O4A Cs2 O49 49.9(5) . . ?
O9A Cs2 O49 49.1(4) . . ?
O22W Cs2 O49 112.3(8) . . ?
O1T Cs2 O49 81.2(4) . . ?
O3W Cs2 O14 141.1(4) 1_565 . ?
O6A Cs2 O14 154.8(4) 1_565 . ?
O4A Cs2 O14 48.4(4) . . ?
O9A Cs2 O14 81.6(4) . . ?
O22W Cs2 O14 85.0(7) . . ?
O1T Cs2 O14 47.1(4) . . ?
O49 Cs2 O14 43.7(4) . . ?
O3W Cs2 O14W 74.8(5) 1_565 1_565 ?
O6A Cs2 O14W 52.1(5) 1_565 1_565 ?
O4A Cs2 O14W 83.6(5) . 1_565 ?
O9A Cs2 O14W 120.9(5) . 1_565 ?
O22W Cs2 O14W 60.2(8) . 1_565 ?
O1T Cs2 O14W 150.9(5) . 1_565 ?
O49 Cs2 O14W 116.7(5) . 1_565 ?
O14 Cs2 O14W 130.8(5) . 1_565 ?
O3W Cs2 O6W 78.0(5) 1_565 1_465 ?
O6A Cs2 O6W 137.8(5) 1_565 1_465 ?
O4A Cs2 O6W 87.6(5) . 1_465 ?
O9A Cs2 O6W 133.0(5) . 1_465 ?
O22W Cs2 O6W 50.9(9) . 1_465 ?
O1T Cs2 O6W 44.7(5) . 1_465 ?
O49 Cs2 O6W 111.1(5) . 1_465 ?
O14 Cs2 O6W 67.4(4) . 1_465 ?
O14W Cs2 O6W 106.1(6) 1_565 1_465 ?
O3W Cs2 O19 123.2(4) 1_565 . ?
O6A Cs2 O19 122.9(4) 1_565 . ?
O4A Cs2 O19 83.1(4) . . ?
O9A Cs2 O19 45.3(4) . . ?
O22W Cs2 O19 126.4(7) . . ?
O1T Cs2 O19 46.6(4) . . ?
O49 Cs2 O19 42.8(4) . . ?
O14 Cs2 O19 43.0(4) . . ?
O14W Cs2 O19 158.8(5) 1_565 . ?
O6W Cs2 O19 89.8(5) 1_465 . ?
O3W Cs2 W4 168.0(3) 1_565 . ?
O6A Cs2 W4 128.3(4) 1_565 . ?
O4A Cs2 W4 24.7(3) . . ?
O9A Cs2 W4 78.0(3) . . ?
O22W Cs2 W4 83.6(7) . . ?
O1T Cs2 W4 77.6(3) . . ?
O49 Cs2 W4 28.9(3) . . ?
O14 Cs2 W4 30.5(3) . . ?
O14W Cs2 W4 106.5(4) 1_565 . ?
O6W Cs2 W4 90.2(4) 1_465 . ?
O19 Cs2 W4 58.6(3) . . ?
Cs3 Cs3 O8W 96.6(6) 2_666 2_666 ?
Cs3 Cs3 O9W 142.9(8) 2_666 2_676 ?
O8W Cs3 O9W 103.7(8) 2_666 2_676 ?
Cs3 Cs3 O3T 147.6(7) 2_666 . ?
O8W Cs3 O3T 83.4(6) 2_666 . ?
O9W Cs3 O3T 66.6(8) 2_676 . ?
Cs3 Cs3 O18W 79.2(6) 2_666 2_666 ?
O8W Cs3 O18W 107.4(8) 2_666 2_666 ?
O9W Cs3 O18W 65.2(9) 2_676 2_666 ?
O3T Cs3 O18W 131.9(7) . 2_666 ?
Cs3 Cs3 O37 100.3(5) 2_666 . ?
O8W Cs3 O37 108.1(6) 2_666 . ?
O9W Cs3 O37 102.4(7) 2_676 . ?
O3T Cs3 O37 50.2(5) . . ?
O18W Cs3 O37 144.3(7) 2_666 . ?
Cs3 Cs3 O19W 108.3(5) 2_666 . ?
O8W Cs3 O19W 155.2(6) 2_666 . ?
O9W Cs3 O19W 56.4(8) 2_676 . ?
O3T Cs3 O19W 75.1(5) . . ?
O18W Cs3 O19W 79.1(7) 2_666 . ?
O37 Cs3 O19W 67.1(5) . . ?
Cs3 Cs3 O7A 71.1(5) 2_666 . ?
O8W Cs3 O7A 145.9(7) 2_666 . ?
O9W Cs3 O7A 104.7(7) 2_676 . ?
O3T Cs3 O7A 90.8(5) . . ?
O18W Cs3 O7A 101.4(7) 2_666 . ?
O37 Cs3 O7A 47.1(4) . . ?
O19W Cs3 O7A 48.4(5) . . ?
Cs3 Cs3 O7A 63.1(4) 2_666 2_666 ?
O8W Cs3 O7A 46.1(6) 2_666 2_666 ?
O9W Cs3 O7A 111.5(8) 2_676 2_666 ?
O3T Cs3 O7A 128.8(5) . 2_666 ?
O18W Cs3 O7A 70.8(6) 2_666 2_666 ?
O37 Cs3 O7A 140.9(5) . 2_666 ?
O19W Cs3 O7A 149.7(6) . 2_666 ?
O7A Cs3 O7A 134.2(3) . 2_666 ?
Cs3 Cs3 O18W 53.5(6) 2_666 . ?
O8W Cs3 O18W 80.9(7) 2_666 . ?
O9W Cs3 O18W 159.9(8) 2_676 . ?
O3T Cs3 O18W 94.9(6) . . ?
O18W Cs3 O18W 132.7(5) 2_666 . ?
O37 Cs3 O18W 57.9(6) . . ?
O19W Cs3 O18W 112.9(6) . . ?
O7A Cs3 O18W 66.2(6) . . ?
O7A Cs3 O18W 86.0(6) 2_666 . ?
Cs3 Cs3 O13W 149.9(5) 2_666 2_666 ?
O8W Cs3 O13W 54.1(6) 2_666 2_666 ?
O9W Cs3 O13W 54.5(7) 2_676 2_666 ?
O3T Cs3 O13W 46.8(5) . 2_666 ?
O18W Cs3 O13W 101.7(7) 2_666 2_666 ?
O37 Cs3 O13W 96.0(5) . 2_666 ?
O19W Cs3 O13W 101.3(5) . 2_666 ?
O7A Cs3 O13W 136.3(5) . 2_666 ?
O7A Cs3 O13W 88.6(5) 2_666 2_666 ?
O18W Cs3 O13W 118.8(6) . 2_666 ?
Cs3 Cs3 W3 125.1(5) 2_666 . ?
O8W Cs3 W3 94.3(5) 2_666 . ?
O9W Cs3 W3 84.4(7) 2_676 . ?
O3T Cs3 W3 23.9(4) . . ?
O18W Cs3 W3 145.8(6) 2_666 . ?
O37 Cs3 W3 26.4(3) . . ?
O19W Cs3 W3 70.8(4) . . ?
O7A Cs3 W3 70.2(3) . . ?
O7A Cs3 W3 138.9(4) 2_666 . ?
O18W Cs3 W3 75.7(5) . . ?
O13W Cs3 W3 69.8(4) 2_666 . ?
O13W Na1 O2W 163.2(9) . 2_665 ?
O13W Na1 O8W 84.0(8) . . ?
O2W Na1 O8W 93.9(8) 2_665 . ?
O13W Na1 O11W 88.9(8) . . ?
O2W Na1 O11W 91.8(7) 2_665 . ?
O8W Na1 O11W 171.8(9) . . ?
O13W Na1 O17W 111.7(8) . . ?
O2W Na1 O17W 85.0(7) 2_665 . ?
O8W Na1 O17W 102.1(9) . . ?
O11W Na1 O17W 84.4(7) . . ?
O13W Na1 O4W 94.3(8) . 2_665 ?
O2W Na1 O4W 69.8(7) 2_665 2_665 ?
O8W Na1 O4W 101.7(9) . 2_665 ?
O11W Na1 O4W 74.7(7) . 2_665 ?
O17W Na1 O4W 146.3(8) . 2_665 ?
O13W Na1 Na3 125.5(7) . 2_665 ?
O2W Na1 Na3 47.0(5) 2_665 2_665 ?
O8W Na1 Na3 133.7(8) . 2_665 ?
O11W Na1 Na3 48.9(5) . 2_665 ?
O17W Na1 Na3 98.3(6) . 2_665 ?
O4W Na1 Na3 48.1(5) 2_665 2_665 ?
O13W Na1 Cs3 55.7(6) . 2_666 ?
O2W Na1 Cs3 114.4(5) 2_665 2_666 ?
O8W Na1 Cs3 36.7(6) . 2_666 ?
O11W Na1 Cs3 135.1(6) . 2_666 ?
O17W Na1 Cs3 131.3(6) . 2_666 ?
O4W Na1 Cs3 80.9(5) 2_665 2_666 ?
Na3 Na1 Cs3 128.2(4) 2_665 2_666 ?
O7W Na2 O20W 99.8(13) . . ?
O7W Na2 O25 123.3(9) . . ?
O20W Na2 O25 136.2(12) . . ?
O7W Na2 O12W 82.0(8) . . ?
O20W Na2 O12W 103.2(12) . . ?
O25 Na2 O12W 77.4(6) . . ?
O7W Na2 O45 175.0(11) . . ?
O20W Na2 O45 75.8(11) . . ?
O25 Na2 O45 60.8(6) . . ?
O12W Na2 O45 96.6(7) . . ?
O7W Na2 O14 125.5(10) . . ?
O20W Na2 O14 92.9(11) . . ?
O25 Na2 O14 69.9(6) . . ?
O12W Na2 O14 145.4(7) . . ?
O45 Na2 O14 57.7(6) . . ?
O7W Na2 O12R 81.0(9) . . ?
O20W Na2 O12R 141.8(12) . . ?
O25 Na2 O12R 61.7(6) . . ?
O12W Na2 O12R 114.6(7) . . ?
O45 Na2 O12R 103.9(7) . . ?
O14 Na2 O12R 58.6(6) . . ?
O7W Na2 W2 97.8(8) . . ?
O20W Na2 W2 161.3(11) . . ?
O25 Na2 W2 29.1(4) . . ?
O12W Na2 W2 85.5(5) . . ?
O45 Na2 W2 86.9(5) . . ?
O14 Na2 W2 71.5(5) . . ?
O12R Na2 W2 36.2(4) . . ?
O7W Na2 W5 150.2(8) . . ?
O20W Na2 W5 103.7(11) . . ?
O25 Na2 W5 33.2(4) . . ?
O12W Na2 W5 74.9(5) . . ?
O45 Na2 W5 32.1(4) . . ?
O14 Na2 W5 71.5(5) . . ?
O12R Na2 W5 91.4(5) . . ?
W2 Na2 W5 62.2(2) . . ?
O7W Na2 W1 100.6(8) . . ?
O20W Na2 W1 112.5(11) . . ?
O25 Na2 W1 70.4(5) . . ?
O12W Na2 W1 143.0(6) . . ?
O45 Na2 W1 83.4(5) . . ?
O14 Na2 W1 28.2(4) . . ?
O12R Na2 W1 32.4(4) . . ?
W2 Na2 W1 57.5(2) . . ?
W5 Na2 W1 87.2(3) . . ?
O5W Na3 O2W 164.1(8) . . ?
O5W Na3 O21W 92.7(8) . . ?
O2W Na3 O21W 88.7(7) . . ?
O5W Na3 O1W 102.2(8) . . ?
O2W Na3 O1W 93.7(7) . . ?
O21W Na3 O1W 84.6(7) . . ?
O5W Na3 O11W 76.4(7) . 2_665 ?
O2W Na3 O11W 88.2(7) . 2_665 ?
O21W Na3 O11W 107.9(8) . 2_665 ?
O1W Na3 O11W 167.4(8) . 2_665 ?
O5W Na3 O4W 107.0(8) . . ?
O2W Na3 O4W 72.2(7) . . ?
O21W Na3 O4W 160.3(9) . . ?
O1W Na3 O4W 91.7(7) . . ?
O11W Na3 O4W 77.0(7) 2_665 . ?
O5W Na3 Na1 121.1(7) . 2_665 ?
O2W Na3 Na1 45.2(5) . 2_665 ?
O21W Na3 Na1 115.6(7) . 2_665 ?
O1W Na3 Na1 129.3(6) . 2_665 ?
O11W Na3 Na1 46.9(5) 2_665 2_665 ?
O4W Na3 Na1 53.3(6) . 2_665 ?
O20W Na4 O20W 179.999(4) 2_575 . ?
O20W Na4 O22W 91.5(15) 2_575 . ?
O20W Na4 O22W 88.5(15) . . ?
O20W Na4 O22W 88.5(15) 2_575 2_575 ?
O20W Na4 O22W 91.5(15) . 2_575 ?
O22W Na4 O22W 180.0(16) . 2_575 ?
O20W Na4 O4A 94.5(11) 2_575 . ?
O20W Na4 O4A 85.5(11) . . ?
O22W Na4 O4A 89.0(12) . . ?
O22W Na4 O4A 91.0(12) 2_575 . ?
O20W Na4 O4A 85.5(11) 2_575 2_575 ?
O20W Na4 O4A 94.5(11) . 2_575 ?
O22W Na4 O4A 91.0(12) . 2_575 ?
O22W Na4 O4A 89.0(12) 2_575 2_575 ?
O4A Na4 O4A 179.997(1) . 2_575 ?
O20W Na4 Cs2 89.1(11) 2_575 . ?
O20W Na4 Cs2 90.9(11) . . ?
O22W Na4 Cs2 45.0(11) . . ?
O22W Na4 Cs2 135.0(11) 2_575 . ?
O4A Na4 Cs2 44.4(4) . . ?
O4A Na4 Cs2 135.6(4) 2_575 . ?
O20W Na4 Cs2 90.9(11) 2_575 2_575 ?
O20W Na4 Cs2 89.1(11) . 2_575 ?
O22W Na4 Cs2 135.0(11) . 2_575 ?
O22W Na4 Cs2 45.0(11) 2_575 2_575 ?
O4A Na4 Cs2 135.6(4) . 2_575 ?
O4A Na4 Cs2 44.4(4) 2_575 2_575 ?
Cs2 Na4 Cs2 180.00(6) . 2_575 ?
Ge1 O1GE Ru1 121.8(8) . . ?
Ge1 O1GE W4 125.0(8) . . ?
Ru1 O1GE W4 94.0(5) . . ?
Ge1 O1GE W5 123.3(7) . . ?
Ru1 O1GE W5 93.6(6) . . ?
W4 O1GE W5 90.4(5) . . ?
Ge1 O2GE W6 128.0(9) . . ?
Ge1 O2GE W7 124.0(9) . . ?
W6 O2GE W7 96.9(6) . . ?
Ge1 O3GE W9 128.8(8) . . ?
Ge1 O3GE W8 123.7(8) . . ?
W9 O3GE W8 96.2(6) . . ?
Ge1 O4GE W2 124.2(9) . . ?
Ge1 O4GE W3 116.6(9) . . ?
W2 O4GE W3 98.0(6) . . ?
Ge1 O4GE W1 118.6(8) . . ?
W2 O4GE W1 98.7(6) . . ?
W3 O4GE W1 95.1(6) . . ?
W1 O12R W2 115.2(7) . . ?
W1 O12R Ru2 96.7(7) . . ?
W2 O12R Ru2 97.0(6) . . ?
W1 O12R Na2 102.1(7) . . ?
W2 O12R Na2 94.1(7) . . ?
Ru2 O12R Na2 151.5(8) . . ?
W1 O13R W3 117.2(8) . . ?
W1 O13R Ru2 99.4(8) . . ?
W3 O13R Ru2 100.8(6) . . ?
W1 O13R Cs1 109.6(6) . . ?
W3 O13R Cs1 94.3(6) . . ?
Ru2 O13R Cs1 136.3(7) . . ?
W1 O14 W4 146.4(9) . . ?
W1 O14 Na2 108.2(7) . . ?
W4 O14 Na2 104.1(7) . . ?
W1 O14 Cs2 87.8(5) . . ?
W4 O14 Cs2 84.3(4) . . ?
Na2 O14 Cs2 119.6(6) . . ?
W1 O19 W9 147.7(10) . . ?
W1 O19 Cs1 100.2(6) . . ?
W9 O19 Cs1 111.8(6) . . ?
W1 O19 Cs2 85.4(6) . . ?
W9 O19 Cs2 84.7(5) . . ?
Cs1 O19 Cs2 115.2(4) . . ?
W1 O1T Cs2 99.0(7) . . ?
W2 O23R W3 114.2(7) . . ?
W2 O23R Ru2 99.4(7) . . ?
W3 O23R Ru2 102.4(7) . . ?
W2 O25 W5 145.7(9) . . ?
W2 O25 Na2 109.2(8) . . ?
W5 O25 Na2 104.7(8) . . ?
W2 O26 W6 147.5(9) . . ?
W3 O37 W7 144.0(9) . . ?
W3 O37 Cs3 94.8(7) . . ?
W7 O37 Cs3 106.6(6) . . ?
W3 O38 W8 146.1(9) . . ?
W3 O38 Cs1 101.9(6) . . ?
W8 O38 Cs1 111.9(6) . . ?
W3 O38 Cs1 97.1(6) . 2_676 ?
W8 O38 Cs1 101.1(6) . 2_676 ?
Cs1 O38 Cs1 57.0(3) . 2_676 ?
W3 O3T Cs3 110.5(8) . . ?
W3 O3T Cs1 110.9(7) . 2_676 ?
Cs3 O3T Cs1 95.2(5) . 2_676 ?
W3 O3T Cs1 81.1(6) . . ?
Cs3 O3T Cs1 147.9(6) . . ?
Cs1 O3T Cs1 53.1(3) 2_676 . ?
W4 O45 W5 119.3(9) . . ?
W4 O45 Na2 109.0(8) . . ?
W5 O45 Na2 101.3(7) . . ?
W9 O49 W4 160.3(10) . . ?
W9 O49 Cs2 96.1(7) . . ?
W4 O49 Cs2 90.2(6) . . ?
W4 O4A Na4 139.1(9) . . ?
W4 O4A Cs2 103.5(8) . . ?
Na4 O4A Cs2 102.6(5) . . ?
W4 O4R1 Ru1 113.6(8) . . ?
W6 O56 W5 164.3(10) . . ?
W5 O5R1 Ru1 113.4(9) . . ?
W7 O67 W6 116.6(8) . . ?
W6 O6A Cs2 168.9(10) . 1_545 ?
W7 O78 W8 166.4(10) . . ?
W7 O7A Cs3 118.7(8) . . ?
W7 O7A Cs3 129.9(8) . 2_666 ?
Cs3 O7A Cs3 45.8(3) . 2_666 ?
W9 O89 W8 116.3(9) . . ?
W9 O89 Cs1 115.2(7) . . ?
W8 O89 Cs1 99.5(6) . . ?
W8 O8A Cs1 121.6(8) . 2_676 ?
W9 O9A Cs2 109.9(7) . . ?
C2 C1 C6 122(3) . . ?
C2 C1 Ru1 72.1(16) . . ?
C6 C1 Ru1 72.5(16) . . ?
C1 C2 C3 118(3) . . ?
C1 C2 Ru1 70.1(16) . . ?
C3 C2 Ru1 70.5(16) . . ?
C4 C3 C2 122(3) . . ?
C4 C3 Ru1 73.4(17) . . ?
C2 C3 Ru1 71.5(16) . . ?
C3 C4 C5 120(3) . . ?
C3 C4 Ru1 69.5(16) . . ?
C5 C4 Ru1 70.3(15) . . ?
C4 C5 C6 118(3) . . ?
C4 C5 Ru1 71.4(16) . . ?
C6 C5 Ru1 70.0(16) . . ?
C1 C6 C5 119(3) . . ?
C1 C6 Ru1 69.7(17) . . ?
C5 C6 Ru1 71.0(17) . . ?
C12 C7 C8 120(3) . . ?
C12 C7 Ru2 70.9(19) . . ?
C8 C7 Ru2 72(2) . . ?
C9 C8 C7 119(3) . . ?
C9 C8 Ru2 69.2(16) . . ?
C7 C8 Ru2 70.5(18) . . ?
C8 C9 C10 120(3) . . ?
C8 C9 Ru2 73.3(16) . . ?
C10 C9 Ru2 71.1(17) . . ?
C11 C10 C9 123(3) . . ?
C11 C10 Ru2 74.4(19) . . ?
C9 C10 Ru2 70.8(17) . . ?
C10 C11 C12 116(3) . . ?
C10 C11 Ru2 68.5(17) . . ?
C12 C11 Ru2 68.9(16) . . ?
C7 C12 C11 123(3) . . ?
C7 C12 Ru2 72.1(18) . . ?
C11 C12 Ru2 73.4(18) . . ?
Na1 O2W Na3 87.8(7) 2_665 . ?
Na3 O4W Na1 78.5(7) . 2_665 ?
Na1 O8W Cs3 114.7(9) . 2_666 ?
Cs1 O9W Cs3 112.6(14) . 2_676 ?
Na1 O11W Na3 84.2(7) . 2_665 ?
Na1 O13W Cs3 93.8(7) . 2_666 ?
Cs3 O18W Cs3 47.3(5) 2_666 . ?
Cs1 O19W Cs3 84.8(5) 2_676 . ?
Na4 O20W Na2 144.7(19) . . ?
Na4 O22W Cs2 104.3(14) . . ?

loop_
_geom_bond_atom_site_label_1
_geom_bond_atom_site_label_2
_geom_bond_distance
_geom_bond_site_symmetry_2
_geom_bond_publ_flag
W1 O1T 1.761(17) . ?
W1 O19 1.799(16) . ?
W1 O14 1.856(17) . ?
W1 O13R 1.961(17) . ?
W1 O12R 2.043(15) . ?
W1 O4GE 2.381(16) . ?
W1 Ru2 3.118(2) . ?
W1 Na2 3.727(16) . ?
W1 Cs2 4.003(3) . ?
W1 Cs1 4.174(4) . ?
W2 O26 1.747(15) . ?
W2 O2T 1.761(19) . ?
W2 O25 1.830(17) . ?
W2 O23R 2.040(18) . ?
W2 O12R 2.107(15) . ?
W2 O4GE 2.236(16) . ?
W2 Ru2 3.174(3) . ?
W2 Na2 3.556(15) . ?
W3 O3T 1.717(19) . ?
W3 O37 1.770(17) . ?
W3 O38 1.775(15) . ?
W3 O23R 2.053(16) . ?
W3 O13R 2.100(16) . ?
W3 O4GE 2.317(18) . ?
W3 Cs1 3.859(4) . ?
W3 Cs3 3.970(8) . ?
W3 Cs1 4.007(4) 2_676 ?
W4 O4A 1.704(17) . ?
W4 O4R1 1.866(17) . ?
W4 O45 1.902(17) . ?
W4 O49 1.92(2) . ?
W4 O14 2.023(16) . ?
W4 O1GE 2.336(14) . ?
W4 Cs2 3.965(3) . ?
W5 O5A 1.75(2) . ?
W5 O5R1 1.847(17) . ?
W5 O56 1.916(16) . ?
W5 O45 1.958(16) . ?
W5 O25 2.040(17) . ?
W5 O1GE 2.360(15) . ?
W5 Na2 3.609(14) . ?
W6 O6B 1.73(2) . ?
W6 O6A 1.765(16) . ?
W6 O56 1.880(17) . ?
W6 O67 1.935(19) . ?
W6 O2GE 2.196(16) . ?
W6 O26 2.232(16) . ?
W7 O7A 1.75(2) . ?
W7 O7B 1.748(19) . ?
W7 O78 1.893(16) . ?
W7 O67 1.934(17) . ?
W7 O2GE 2.204(17) . ?
W7 O37 2.209(17) . ?
W8 O8A 1.73(2) . ?
W8 O8B 1.770(19) . ?
W8 O78 1.915(16) . ?
W8 O89 1.992(16) . ?
W8 O38 2.196(15) . ?
W8 O3GE 2.230(17) . ?
W8 Cs1 4.373(5) 2_676 ?
W8 Cs1 4.398(4) . ?
W9 O9B 1.728(19) . ?
W9 O9A 1.737(16) . ?
W9 O89 1.875(18) . ?
W9 O49 1.92(2) . ?
W9 O19 2.169(16) . ?
W9 O3GE 2.186(14) . ?
W9 Cs2 4.134(3) . ?
Ru1 O4R1 2.065(16) . ?
Ru1 O5R1 2.098(18) . ?
Ru1 C1 2.12(2) . ?
Ru1 C3 2.13(3) . ?
Ru1 C2 2.14(3) . ?
Ru1 C6 2.15(3) . ?
Ru1 O1GE 2.162(15) . ?
Ru1 C5 2.16(3) . ?
Ru1 C4 2.18(3) . ?
Ru2 O23R 2.122(15) . ?
Ru2 O13R 2.124(16) . ?
Ru2 O12R 2.129(17) . ?
Ru2 C9 2.15(3) . ?
Ru2 C10 2.15(3) . ?
Ru2 C12 2.17(3) . ?
Ru2 C7 2.18(3) . ?
Ru2 C8 2.20(3) . ?
Ru2 C11 2.23(3) . ?
Ge1 O1GE 1.724(16) . ?
Ge1 O3GE 1.725(16) . ?
Ge1 O2GE 1.743(15) . ?
Ge1 O4GE 1.744(17) . ?
Cs1 O9W 2.37(3) . ?
Cs1 O3T 3.060(18) 2_676 ?
Cs1 O38 3.079(16) . ?
Cs1 O13R 3.084(18) . ?
Cs1 Cs1 3.093(9) 2_676 ?
Cs1 O8A 3.211(19) 2_676 ?
Cs1 O19W 3.22(2) 2_676 ?
Cs1 O38 3.381(18) 2_676 ?
Cs1 O19 3.462(18) . ?
Cs1 O89 3.606(18) . ?
Cs1 O3T 3.730(17) . ?
Cs2 O3W 2.961(17) 1_565 ?
Cs2 O6A 3.009(16) 1_565 ?
Cs2 O4A 3.205(19) . ?
Cs2 O9A 3.207(18) . ?
Cs2 O22W 3.26(5) . ?
Cs2 O1T 3.330(17) . ?
Cs2 O49 3.464(18) . ?
Cs2 O14 3.618(14) . ?
Cs2 O14W 3.64(3) 1_565 ?
Cs2 O6W 3.64(2) 1_465 ?
Cs2 O19 3.724(16) . ?
Cs3 Cs3 2.781(15) 2_666 ?
Cs3 O8W 2.99(3) 2_666 ?
Cs3 O9W 3.01(4) 2_676 ?
Cs3 O3T 3.027(18) . ?
Cs3 O18W 3.04(3) 2_666 ?
Cs3 O37 3.41(2) . ?
Cs3 O19W 3.45(2) . ?
Cs3 O7A 3.46(2) . ?
Cs3 O7A 3.669(19) 2_666 ?
Cs3 O18W 3.72(3) . ?
Cs3 O13W 3.77(2) 2_666 ?
Na1 O13W 2.31(2) . ?
Na1 O2W 2.322(19) 2_665 ?
Na1 O8W 2.40(3) . ?
Na1 O11W 2.40(2) . ?
Na1 O17W 2.44(2) . ?
Na1 O4W 2.68(3) 2_665 ?
Na1 Na3 3.268(17) 2_665 ?
Na1 Cs3 4.548(14) 2_666 ?
Na2 O7W 2.30(3) . ?
Na2 O20W 2.36(4) . ?
Na2 O25 2.50(2) . ?
Na2 O12W 2.54(2) . ?
Na2 O45 2.67(2) . ?
Na2 O14 2.70(2) . ?
Na2 O12R 2.72(2) . ?
Na3 O5W 2.36(2) . ?
Na3 O2W 2.39(2) . ?
Na3 O21W 2.42(2) . ?
Na3 O1W 2.45(2) . ?
Na3 O11W 2.48(2) 2_665 ?
Na3 O4W 2.48(2) . ?
Na3 Na1 3.268(17) 2_665 ?
Na4 O20W 2.16(4) 2_575 ?
Na4 O20W 2.16(4) . ?
Na4 O22W 2.35(4) . ?
Na4 O22W 2.35(4) 2_575 ?
Na4 O4A 2.497(18) . ?
Na4 O4A 2.497(18) 2_575 ?
Na4 Cs2 4.471(3) 2_575 ?
O38 Cs1 3.381(18) 2_676 ?
O3T Cs1 3.060(18) 2_676 ?
O6A Cs2 3.009(16) 1_545 ?
O7A Cs3 3.669(19) 2_666 ?
O8A Cs1 3.211(19) 2_676 ?
C1 C2 1.38(4) . ?
C1 C6 1.38(4) . ?
C2 C3 1.39(3) . ?
C3 C4 1.37(4) . ?
C4 C5 1.43(4) . ?
C5 C6 1.44(3) . ?
C7 C12 1.38(4) . ?
C7 C8 1.41(4) . ?
C8 C9 1.40(4) . ?
C9 C10 1.40(4) . ?
C10 C11 1.40(4) . ?
C11 C12 1.42(4) . ?
O2W Na1 2.321(19) 2_665 ?
O3W Cs2 2.961(17) 1_545 ?
O4W Na1 2.68(3) 2_665 ?
O6W Cs2 3.64(2) 1_645 ?
O8W Cs3 2.99(3) 2_666 ?
O9W Cs3 3.01(4) 2_676 ?
O11W Na3 2.48(2) 2_665 ?
O13W Cs3 3.77(2) 2_666 ?
O14W Cs2 3.64(3) 1_545 ?
O18W Cs3 3.04(3) 2_666 ?
O19W Cs1 3.22(2) 2_676 ?
